data_7129236
loop_
_publ_author_name
'Guthardt, Robin'
'Blanckenberg, Johannes'
'Bruhn, Clemens'
'Siemeling, Ulrich'

_publ_section_title
;
 Planar-chiral 1,1&#x2019;-diaminoferrocenes
;
_journal_name_full 'Chemical Communications'
_journal_paper_doi 10.1039/D1CC05287J
_journal_year 2021
_chemical_formula_moiety 'C41 H51 Cl Fe N2 P Rh, 2(C H4 O)'
_chemical_formula_sum 'C43 H59 Cl Fe N2 O2 P Rh'
_chemical_formula_weight 861.10
_space_group_crystal_system triclinic
_space_group_IT_number 2
_space_group_name_Hall '-P 1'
_space_group_name_H-M_alt 'P -1'
_atom_sites_solution_hydrogens geom
_audit_creation_date 2020-05-28
_audit_creation_method
;
Olex2 1.2
(compiled 2018.05.29 svn.r3508 for OlexSys, GUI svn.r5506)
;
_audit_update_record
;
2021-09-09 deposited with the CCDC.	2021-11-15 downloaded from the CCDC.
;
_cell_angle_alpha 107.385(14)
_cell_angle_beta 90.842(13)
_cell_angle_gamma 106.663(15)
_cell_formula_units_Z 2
_cell_length_a 12.726(2)
_cell_length_b 12.903(3)
_cell_length_c 13.744(2)
_cell_measurement_reflns_used 29092
_cell_measurement_temperature 100(2)
_cell_measurement_theta_max 71.24
_cell_measurement_theta_min 3.39
_cell_volume 2050.8(7)
_computing_molecular_graphics 'Olex2 (Dolomanov et al., 2009)'
_computing_publication_material 'Olex2 (Dolomanov et al., 2009)'
_computing_structure_refinement 'ShelXL (Sheldrick, 2015)'
_diffrn_ambient_temperature 100(2)
_diffrn_detector Pilatus200K
_diffrn_detector_area_resol_mean 5.81
_diffrn_detector_type 'DECTRIS PILATUS 200K'
_diffrn_measured_fraction_theta_full 0.969
_diffrn_measured_fraction_theta_max 0.940
_diffrn_measurement_details
;
 1675 frames, detector distance = 40 mm
;
_diffrn_measurement_device 'Eulerian 4-circle diffractometer'
_diffrn_measurement_device_type 'STOE STADIVARI'
_diffrn_measurement_method 'rotation method, \w scans'
_diffrn_radiation_collimation '1.2 mm, 0.6 diameter'
_diffrn_radiation_monochromator 'Graded multilayer mirror'
_diffrn_radiation_polarisn_norm 0
_diffrn_radiation_probe x-ray
_diffrn_radiation_type CuK\a
_diffrn_radiation_wavelength 1.54186
_diffrn_reflns_av_R_equivalents 0.0501
_diffrn_reflns_av_unetI/netI 0.0467
_diffrn_reflns_Laue_measured_fraction_full 0.969
_diffrn_reflns_Laue_measured_fraction_max 0.940
_diffrn_reflns_limit_h_max 15
_diffrn_reflns_limit_h_min -14
_diffrn_reflns_limit_k_max 7
_diffrn_reflns_limit_k_min -15
_diffrn_reflns_limit_l_max 16
_diffrn_reflns_limit_l_min -13
_diffrn_reflns_number 15206
_diffrn_reflns_point_group_measured_fraction_full 0.969
_diffrn_reflns_point_group_measured_fraction_max 0.940
_diffrn_reflns_theta_full 67.686
_diffrn_reflns_theta_max 70.832
_diffrn_reflns_theta_min 3.648
_diffrn_source Cu-Genix
_diffrn_source_current 0.600
_diffrn_source_power 0.030
_diffrn_source_voltage 50
_exptl_absorpt_coefficient_mu 7.341
_exptl_absorpt_correction_T_max 0.6416
_exptl_absorpt_correction_T_min 0.1503
_exptl_absorpt_correction_type multi-scan
_exptl_absorpt_process_details
;
STOE X-Red32, absorption correction by Gaussian integration, analogous to
P. Coppens, "The Evaluation of Absorption and Extinction in Single-Crystal
Structure Analysis", published in: F. R. Ahmed (Editor), "Crystallographic
Computing", Munksgaard, Copenhagen (1970), 255 - 270.
Afterwards scaling of reflection intensities was performed within STOE LANA.
J. Koziskova, F. Hahn, J. Richter, J. Kozisek, "Comparison of different
absorption corrections on the model structure of tetrakis(\m~2~-acetato)-
diaqua-di-copper(II)", Acta Chimica Slovaca, vol. 9, no. 2, 2016, pp. 136 - 140.
;
_exptl_crystal_colour yellow
_exptl_crystal_colour_primary yellow
_exptl_crystal_density_diffrn 1.394
_exptl_crystal_description plate
_exptl_crystal_F_000 900
_exptl_crystal_size_max 0.15
_exptl_crystal_size_mid 0.107
_exptl_crystal_size_min 0.05
_refine_diff_density_max 1.462
_refine_diff_density_min -0.768
_refine_diff_density_rms 0.150
_refine_ls_extinction_method none
_refine_ls_goodness_of_fit_ref 1.029
_refine_ls_hydrogen_treatment constr
_refine_ls_matrix_type full
_refine_ls_number_parameters 470
_refine_ls_number_reflns 7424
_refine_ls_number_restraints 0
_refine_ls_restrained_S_all 1.029
_refine_ls_R_factor_all 0.0728
_refine_ls_R_factor_gt 0.0587
_refine_ls_shift/su_max 0.001
_refine_ls_shift/su_mean 0.000
_refine_ls_structure_factor_coef Fsqd
_refine_ls_weighting_details 'w=1/[\s^2^(Fo^2^)+(0.1206P)^2^+1.3411P] where P=(Fo^2^+2Fc^2^)/3'
_refine_ls_weighting_scheme calc
_refine_ls_wR_factor_gt 0.1533
_refine_ls_wR_factor_ref 0.1657
_reflns_Friedel_coverage 0.000
_reflns_number_gt 6118
_reflns_number_total 7424
_reflns_threshold_expression 'I > 2\s(I)'
_cod_data_source_file d1cc05287j2.cif
_cod_data_source_block sv0919
_cod_original_cell_volume 2050.9(7)
_cod_database_code 7129236
_shelx_shelxl_version_number 2014/7
_shelx_space_group_comment
;
The symmetry employed for this shelxl refinement is uniquely defined
by the following loop, which should always be used as a source of
symmetry information in preference to the above space-group names.
They are only intended as comments.
;
_shelx_estimated_absorpt_t_max 0.710
_shelx_estimated_absorpt_t_min 0.406
_olex2_refinement_description
;
1. Fixed Uiso
 At 1.2 times of:
  All C(H) groups, All C(H,H) groups
 At 1.5 times of:
  All C(H,H,H) groups, All O(H) groups
2.a Ternary CH refined with riding coordinates:
 C34(H34), C35(H35), C38(H38), C39(H39)
2.b Secondary CH2 refined with riding coordinates:
 C12(H12A,H12B), C17(H17A,H17B), C36(H36A,H36B), C37(H37A,H37B), C40(H40A,
 H40B), C41(H41A,H41B)
2.c Aromatic/amide H refined with riding coordinates:
 C3(H3), C4(H4), C5(H5), C6(H6), C8(H8), C9(H9), C10(H10), C23(H23), C24(H24),
 C25(H25), C26(H26), C27(H27), C29(H29), C30(H30), C31(H31), C32(H32), C33(H33)
2.d Idealised Me refined as rotating group:
 C14(H14A,H14B,H14C), C15(H15A,H15B,H15C), C16(H16A,H16B,H16C), C19(H19A,H19B,
 H19C), C20(H20A,H20B,H20C), C21(H21A,H21B,H21C), C42(H42A,H42B,H42C), C43(H43A,
 H43B,H43C)
2.e Idealised tetrahedral OH refined as rotating group:
 O1(H1), O2(H2)
;
_olex2_submission_special_instructions 'No special instructions were received'

loop_
_space_group_symop_operation_xyz
'x, y, z'
'-x, -y, -z'

loop_
_atom_site_label
_atom_site_type_symbol
_atom_site_fract_x
_atom_site_fract_y
_atom_site_fract_z
_atom_site_U_iso_or_equiv
_atom_site_adp_type
_atom_site_occupancy
_atom_site_site_symmetry_order
_atom_site_calc_flag
_atom_site_refinement_flags_posn
_atom_site_refinement_flags_adp
_atom_site_refinement_flags_occupancy
_atom_site_disorder_assembly
_atom_site_disorder_group
Rh1 Rh 0.60215(3) 0.80442(3) 0.36466(2) 0.02119(14) Uani 1 1 d . . . . .
Cl1 Cl 0.68077(10) 0.91309(10) 0.53817(8) 0.0282(3) Uani 1 1 d . . . . .
P1 P 0.76737(10) 0.63215(10) 0.05538(9) 0.0220(3) Uani 1 1 d . . . . .
N1 N 0.8113(3) 0.7531(3) 0.3047(3) 0.0204(8) Uani 1 1 d . . . . .
C1 C 0.7575(4) 0.8315(4) 0.3139(3) 0.0206(9) Uani 1 1 d . . . . .
Fe02 Fe 0.99100(6) 0.85530(6) 0.19163(5) 0.02038(19) Uani 1 1 d . . . . .
N2 N 0.8019(3) 0.9280(3) 0.2878(3) 0.0217(8) Uani 1 1 d . . . . .
C2 C 0.9033(4) 0.9565(4) 0.2417(3) 0.0221(10) Uani 1 1 d . . . . .
C3 C 1.0122(4) 1.0100(4) 0.2934(4) 0.0262(10) Uani 1 1 d . . . . .
H3 H 1.0319 1.0334 0.3654 0.031 Uiso 1 1 calc R . . . .
C4 C 1.0857(5) 1.0218(4) 0.2185(4) 0.0315(11) Uani 1 1 d . . . . .
H4 H 1.1637 1.0530 0.2315 0.038 Uiso 1 1 calc R . . . .
C5 C 1.0233(5) 0.9790(4) 0.1206(4) 0.0309(11) Uani 1 1 d . . . . .
H5 H 1.0524 0.9758 0.0569 0.037 Uiso 1 1 calc R . . . .
C6 C 0.9086(4) 0.9414(4) 0.1348(4) 0.0254(10) Uani 1 1 d . . . . .
H6 H 0.8479 0.9120 0.0830 0.030 Uiso 1 1 calc R . . . .
C7 C 0.9048(4) 0.7418(4) 0.2495(3) 0.0210(9) Uani 1 1 d . . . . .
C8 C 1.0183(4) 0.7764(4) 0.2895(4) 0.0256(10) Uani 1 1 d . . . . .
H8 H 1.0469 0.8101 0.3598 0.031 Uiso 1 1 calc R . . . .
C9 C 1.0805(4) 0.7515(4) 0.2058(4) 0.0263(10) Uani 1 1 d . . . . .
H9 H 1.1584 0.7678 0.2103 0.032 Uiso 1 1 calc R . . . .
C10 C 1.0080(4) 0.6989(4) 0.1148(4) 0.0257(10) Uani 1 1 d . . . . .
H10 H 1.0290 0.6732 0.0480 0.031 Uiso 1 1 calc R . . . .
C11 C 0.8972(4) 0.6899(4) 0.1389(3) 0.0216(10) Uani 1 1 d . . . . .
C12 C 0.7538(4) 0.6496(4) 0.3326(3) 0.0237(10) Uani 1 1 d . . . . .
H12A H 0.7409 0.5828 0.2702 0.028 Uiso 1 1 calc R . . . .
H12B H 0.6805 0.6553 0.3518 0.028 Uiso 1 1 calc R . . . .
C13 C 0.8100(4) 0.6243(4) 0.4198(4) 0.0250(10) Uani 1 1 d . . . . .
C14 C 0.8981(5) 0.5671(5) 0.3850(4) 0.0314(11) Uani 1 1 d . . . . .
H14A H 0.8681 0.5014 0.3233 0.047 Uiso 1 1 calc GR . . . .
H14B H 0.9215 0.5415 0.4397 0.047 Uiso 1 1 calc GR . . . .
H14C H 0.9617 0.6217 0.3697 0.047 Uiso 1 1 calc GR . . . .
C15 C 0.7159(5) 0.5380(5) 0.4506(4) 0.0367(13) Uani 1 1 d . . . . .
H15A H 0.6843 0.4702 0.3909 0.055 Uiso 1 1 calc GR . . . .
H15B H 0.6584 0.5731 0.4754 0.055 Uiso 1 1 calc GR . . . .
H15C H 0.7452 0.5160 0.5051 0.055 Uiso 1 1 calc GR . . . .
C16 C 0.8567(5) 0.7308(4) 0.5110(4) 0.0295(11) Uani 1 1 d . . . . .
H16A H 0.8846 0.7107 0.5674 0.044 Uiso 1 1 calc GR . . . .
H16B H 0.7985 0.7659 0.5331 0.044 Uiso 1 1 calc GR . . . .
H16C H 0.9171 0.7849 0.4914 0.044 Uiso 1 1 calc GR . . . .
C17 C 0.7320(4) 1.0012(4) 0.2864(4) 0.0235(10) Uani 1 1 d . . . . .
H17A H 0.6636 0.9722 0.3162 0.028 Uiso 1 1 calc R . . . .
H17B H 0.7104 0.9903 0.2137 0.028 Uiso 1 1 calc R . . . .
C18 C 0.7786(4) 1.1304(4) 0.3418(4) 0.0270(11) Uani 1 1 d . . . . .
C19 C 0.8679(5) 1.1933(4) 0.2878(4) 0.0335(12) Uani 1 1 d . . . . .
H19A H 0.8425 1.1705 0.2147 0.050 Uiso 1 1 calc GR . . . .
H19B H 0.9358 1.1738 0.2959 0.050 Uiso 1 1 calc GR . . . .
H19C H 0.8825 1.2758 0.3184 0.050 Uiso 1 1 calc GR . . . .
C20 C 0.6782(5) 1.1734(5) 0.3394(4) 0.0346(12) Uani 1 1 d . . . . .
H20A H 0.6504 1.1583 0.2681 0.052 Uiso 1 1 calc GR . . . .
H20B H 0.6999 1.2556 0.3754 0.052 Uiso 1 1 calc GR . . . .
H20C H 0.6201 1.1337 0.3733 0.052 Uiso 1 1 calc GR . . . .
C21 C 0.8221(5) 1.1530(4) 0.4525(4) 0.0334(12) Uani 1 1 d . . . . .
H21A H 0.7615 1.1218 0.4888 0.050 Uiso 1 1 calc GR . . . .
H21B H 0.8531 1.2354 0.4863 0.050 Uiso 1 1 calc GR . . . .
H21C H 0.8795 1.1164 0.4534 0.050 Uiso 1 1 calc GR . . . .
C22 C 0.8200(4) 0.6125(4) -0.0703(3) 0.0240(10) Uani 1 1 d . . . . .
C23 C 0.8169(5) 0.6903(4) -0.1204(4) 0.0285(11) Uani 1 1 d . . . . .
H23 H 0.7898 0.7522 -0.0884 0.034 Uiso 1 1 calc R . . . .
C24 C 0.8532(5) 0.6789(5) -0.2174(4) 0.0378(13) Uani 1 1 d . . . . .
H24 H 0.8491 0.7317 -0.2517 0.045 Uiso 1 1 calc R . . . .
C25 C 0.8949(5) 0.5911(4) -0.2630(4) 0.0318(12) Uani 1 1 d . . . . .
H25 H 0.9205 0.5839 -0.3286 0.038 Uiso 1 1 calc R . . . .
C26 C 0.8995(4) 0.5134(4) -0.2139(4) 0.0294(11) Uani 1 1 d . . . . .
H26 H 0.9289 0.4532 -0.2452 0.035 Uiso 1 1 calc R . . . .
C27 C 0.8611(4) 0.5234(4) -0.1184(4) 0.0259(10) Uani 1 1 d . . . . .
H27 H 0.8629 0.4687 -0.0855 0.031 Uiso 1 1 calc R . . . .
C28 C 0.7215(4) 0.4859(4) 0.0626(3) 0.0263(10) Uani 1 1 d . . . . .
C29 C 0.6093(5) 0.4289(4) 0.0435(4) 0.0300(11) Uani 1 1 d . . . . .
H29 H 0.5612 0.4637 0.0214 0.036 Uiso 1 1 calc R . . . .
C30 C 0.5651(6) 0.3225(5) 0.0556(4) 0.0411(14) Uani 1 1 d . . . . .
H30 H 0.4879 0.2851 0.0424 0.049 Uiso 1 1 calc R . . . .
C31 C 0.6350(6) 0.2723(5) 0.0870(4) 0.0449(16) Uani 1 1 d . . . . .
H31 H 0.6061 0.1999 0.0965 0.054 Uiso 1 1 calc R . . . .
C32 C 0.7481(6) 0.3273(5) 0.1050(4) 0.0413(14) Uani 1 1 d . . . . .
H32 H 0.7955 0.2912 0.1262 0.050 Uiso 1 1 calc R . . . .
C33 C 0.7926(5) 0.4315(4) 0.0929(4) 0.0306(11) Uani 1 1 d . . . . .
H33 H 0.8701 0.4672 0.1046 0.037 Uiso 1 1 calc R . . . .
C34 C 0.5294(4) 0.7725(4) 0.2147(3) 0.0268(10) Uani 1 1 d . . . . .
H34 H 0.5832 0.7973 0.1677 0.032 Uiso 1 1 calc R . . . .
C35 C 0.5276(4) 0.6691(4) 0.2271(4) 0.0262(10) Uani 1 1 d . . . . .
H35 H 0.5811 0.6341 0.1878 0.031 Uiso 1 1 calc R . . . .
C36 C 0.4254(4) 0.5822(4) 0.2427(4) 0.0319(12) Uani 1 1 d . . . . .
H36A H 0.4315 0.5048 0.2112 0.038 Uiso 1 1 calc R . . . .
H36B H 0.3599 0.5871 0.2067 0.038 Uiso 1 1 calc R . . . .
C37 C 0.4075(5) 0.5993(5) 0.3569(4) 0.0371(13) Uani 1 1 d . . . . .
H37A H 0.3275 0.5721 0.3624 0.045 Uiso 1 1 calc R . . . .
H37B H 0.4433 0.5524 0.3825 0.045 Uiso 1 1 calc R . . . .
C38 C 0.4534(4) 0.7221(5) 0.4235(4) 0.0312(11) Uani 1 1 d . . . . .
H38 H 0.4636 0.7320 0.4984 0.037 Uiso 1 1 calc R . . . .
C39 C 0.4368(4) 0.8138(5) 0.4030(4) 0.0317(12) Uani 1 1 d . . . . .
H39 H 0.4372 0.8784 0.4654 0.038 Uiso 1 1 calc R . . . .
C40 C 0.3643(5) 0.8034(5) 0.3101(4) 0.0371(13) Uani 1 1 d . . . . .
H40A H 0.3255 0.8618 0.3291 0.045 Uiso 1 1 calc R . . . .
H40B H 0.3079 0.7274 0.2879 0.045 Uiso 1 1 calc R . . . .
C41 C 0.4314(5) 0.8186(5) 0.2200(4) 0.0316(11) Uani 1 1 d . . . . .
H41A H 0.3822 0.7790 0.1549 0.038 Uiso 1 1 calc R . . . .
H41B H 0.4584 0.9007 0.2270 0.038 Uiso 1 1 calc R . . . .
O1 O 0.6941(4) 0.9019(4) -0.0678(3) 0.0498(11) Uani 1 1 d . . . . .
H1 H 0.6619 0.8708 -0.1278 0.075 Uiso 1 1 calc GR . . . .
O2 O 0.6175(5) 0.8257(4) -0.2726(3) 0.0613(14) Uani 1 1 d . . . . .
H2 H 0.6211 0.8517 -0.3221 0.092 Uiso 1 1 calc GR . . . .
C42 C 0.6812(8) 1.0095(7) -0.0277(6) 0.068(2) Uani 1 1 d . . . . .
H42A H 0.7346 1.0638 -0.0534 0.103 Uiso 1 1 calc GR . . . .
H42B H 0.6937 1.0340 0.0473 0.103 Uiso 1 1 calc GR . . . .
H42C H 0.6061 1.0064 -0.0488 0.103 Uiso 1 1 calc GR . . . .
C43 C 0.5727(6) 0.7074(5) -0.3088(5) 0.0478(15) Uani 1 1 d . . . . .
H43A H 0.6262 0.6740 -0.3461 0.072 Uiso 1 1 calc GR . . . .
H43B H 0.5052 0.6865 -0.3549 0.072 Uiso 1 1 calc GR . . . .
H43C H 0.5550 0.6785 -0.2507 0.072 Uiso 1 1 calc GR . . . .

loop_
_atom_site_aniso_label
_atom_site_aniso_U_11
_atom_site_aniso_U_22
_atom_site_aniso_U_33
_atom_site_aniso_U_23
_atom_site_aniso_U_13
_atom_site_aniso_U_12
Rh1 0.0289(2) 0.0216(2) 0.00769(19) -0.00063(13) 0.00051(13) 0.00507(14)
Cl1 0.0411(7) 0.0270(6) 0.0091(5) -0.0023(4) -0.0009(5) 0.0078(5)
P1 0.0320(6) 0.0211(6) 0.0098(5) 0.0002(4) -0.0002(5) 0.0084(5)
N1 0.029(2) 0.0175(18) 0.0118(18) 0.0036(15) -0.0004(15) 0.0041(15)
C1 0.028(2) 0.024(2) 0.006(2) 0.0011(17) -0.0001(17) 0.0058(18)
Fe02 0.0282(4) 0.0195(4) 0.0099(4) 0.0018(3) 0.0008(3) 0.0050(3)
N2 0.032(2) 0.0163(18) 0.0134(18) 0.0017(15) 0.0023(16) 0.0057(16)
C2 0.031(3) 0.016(2) 0.015(2) 0.0010(17) 0.0036(19) 0.0047(18)
C3 0.032(3) 0.022(2) 0.019(2) -0.0001(19) -0.001(2) 0.007(2)
C4 0.035(3) 0.023(2) 0.031(3) 0.004(2) 0.004(2) 0.005(2)
C5 0.043(3) 0.032(3) 0.024(3) 0.015(2) 0.012(2) 0.014(2)
C6 0.036(3) 0.027(2) 0.015(2) 0.0086(19) 0.004(2) 0.011(2)
C7 0.032(3) 0.015(2) 0.012(2) 0.0004(17) -0.0017(18) 0.0067(18)
C8 0.038(3) 0.025(2) 0.012(2) 0.0048(18) -0.0028(19) 0.008(2)
C9 0.033(3) 0.024(2) 0.022(2) 0.0061(19) 0.001(2) 0.011(2)
C10 0.035(3) 0.027(2) 0.013(2) 0.0026(19) 0.005(2) 0.012(2)
C11 0.032(3) 0.018(2) 0.012(2) 0.0006(17) -0.0003(19) 0.0070(19)
C12 0.034(3) 0.022(2) 0.010(2) 0.0032(18) 0.0045(18) 0.0031(19)
C13 0.038(3) 0.023(2) 0.013(2) 0.0044(18) 0.0023(19) 0.008(2)
C14 0.049(3) 0.030(3) 0.018(2) 0.008(2) 0.006(2) 0.016(2)
C15 0.043(3) 0.038(3) 0.030(3) 0.018(2) 0.004(2) 0.006(2)
C16 0.041(3) 0.034(3) 0.012(2) 0.005(2) 0.002(2) 0.012(2)
C17 0.030(3) 0.022(2) 0.015(2) 0.0033(18) 0.0050(19) 0.0054(19)
C18 0.041(3) 0.019(2) 0.018(2) 0.0022(19) 0.005(2) 0.009(2)
C19 0.041(3) 0.027(3) 0.031(3) 0.010(2) 0.007(2) 0.006(2)
C20 0.046(3) 0.030(3) 0.027(3) 0.005(2) 0.003(2) 0.014(2)
C21 0.048(3) 0.025(3) 0.021(3) 0.000(2) 0.004(2) 0.009(2)
C22 0.031(3) 0.027(2) 0.008(2) -0.0007(18) -0.0015(18) 0.006(2)
C23 0.046(3) 0.018(2) 0.016(2) -0.0023(19) -0.002(2) 0.010(2)
C24 0.065(4) 0.032(3) 0.016(3) 0.007(2) 0.003(2) 0.015(3)
C25 0.043(3) 0.030(3) 0.015(2) 0.003(2) 0.004(2) 0.003(2)
C26 0.034(3) 0.032(3) 0.017(2) -0.001(2) 0.003(2) 0.012(2)
C27 0.036(3) 0.024(2) 0.018(2) 0.0032(19) -0.001(2) 0.013(2)
C28 0.043(3) 0.024(2) 0.008(2) 0.0008(18) 0.0005(19) 0.010(2)
C29 0.039(3) 0.029(3) 0.013(2) 0.0000(19) 0.000(2) 0.004(2)
C30 0.053(4) 0.034(3) 0.018(3) -0.001(2) 0.001(2) -0.004(3)
C31 0.079(5) 0.022(3) 0.018(3) 0.001(2) 0.001(3) -0.001(3)
C32 0.068(4) 0.027(3) 0.025(3) 0.003(2) -0.005(3) 0.014(3)
C33 0.043(3) 0.029(3) 0.017(2) 0.003(2) 0.001(2) 0.012(2)
C34 0.032(3) 0.034(3) 0.008(2) 0.0009(19) -0.0002(19) 0.006(2)
C35 0.033(3) 0.024(2) 0.014(2) -0.0011(18) -0.0015(19) 0.007(2)
C36 0.033(3) 0.026(3) 0.025(3) -0.001(2) 0.001(2) 0.002(2)
C37 0.045(3) 0.035(3) 0.027(3) 0.010(2) 0.003(2) 0.005(2)
C38 0.027(3) 0.044(3) 0.019(3) 0.009(2) 0.007(2) 0.007(2)
C39 0.032(3) 0.037(3) 0.017(2) -0.001(2) 0.005(2) 0.007(2)
C40 0.039(3) 0.041(3) 0.022(3) -0.003(2) 0.000(2) 0.012(2)
C41 0.039(3) 0.035(3) 0.019(2) 0.004(2) -0.002(2) 0.013(2)
O1 0.077(3) 0.042(2) 0.031(2) 0.0048(19) 0.002(2) 0.026(2)
O2 0.098(4) 0.044(3) 0.026(2) 0.0117(19) -0.003(2) -0.003(2)
C42 0.096(6) 0.066(5) 0.043(4) -0.002(4) -0.007(4) 0.045(5)
C43 0.059(4) 0.043(3) 0.033(3) 0.009(3) 0.001(3) 0.005(3)

loop_
_atom_type_symbol
_atom_type_description
_atom_type_scat_dispersion_real
_atom_type_scat_dispersion_imag
_atom_type_scat_source
C C 0.0181 0.0091 'International Tables Vol C Tables 4.2.6.8 and 6.1.1.4'
H H 0.0000 0.0000 'International Tables Vol C Tables 4.2.6.8 and 6.1.1.4'
Cl Cl 0.3639 0.7018 'International Tables Vol C Tables 4.2.6.8 and 6.1.1.4'
Fe Fe -1.1336 3.1974 'International Tables Vol C Tables 4.2.6.8 and 6.1.1.4'
N N 0.0311 0.0180 'International Tables Vol C Tables 4.2.6.8 and 6.1.1.4'
O O 0.0492 0.0322 'International Tables Vol C Tables 4.2.6.8 and 6.1.1.4'
P P 0.2955 0.4335 'International Tables Vol C Tables 4.2.6.8 and 6.1.1.4'
Rh Rh 0.0927 3.6045 'International Tables Vol C Tables 4.2.6.8 and 6.1.1.4'

loop_
_geom_angle_atom_site_label_1
_geom_angle_atom_site_label_2
_geom_angle_atom_site_label_3
_geom_angle
_geom_angle_site_symmetry_1
_geom_angle_site_symmetry_3
_geom_angle_publ_flag
C1 Rh1 Cl1 91.22(12) . . ?
C1 Rh1 C34 90.41(18) . . ?
C1 Rh1 C35 92.63(19) . . ?
C1 Rh1 C38 159.1(2) . . ?
C1 Rh1 C39 164.5(2) . . ?
C34 Rh1 Cl1 157.50(14) . . ?
C34 Rh1 C35 38.13(19) . . ?
C34 Rh1 C38 97.2(2) . . ?
C34 Rh1 C39 81.7(2) . . ?
C35 Rh1 Cl1 163.90(14) . . ?
C35 Rh1 C38 81.8(2) . . ?
C35 Rh1 C39 89.3(2) . . ?
C38 Rh1 Cl1 89.09(14) . . ?
C38 Rh1 C39 36.3(2) . . ?
C39 Rh1 Cl1 91.16(14) . . ?
C11 P1 C22 100.1(2) . . ?
C11 P1 C28 100.4(2) . . ?
C22 P1 C28 102.8(2) . . ?
C1 N1 C7 128.2(4) . . ?
C1 N1 C12 116.9(4) . . ?
C7 N1 C12 113.2(4) . . ?
N1 C1 Rh1 120.0(3) . . ?
N1 C1 N2 121.4(4) . . ?
N2 C1 Rh1 118.5(3) . . ?
C2 Fe02 C3 42.4(2) . . ?
C2 Fe02 C4 70.1(2) . . ?
C2 Fe02 C5 70.3(2) . . ?
C2 Fe02 C6 42.18(19) . . ?
C2 Fe02 C7 92.8(2) . . ?
C2 Fe02 C8 113.6(2) . . ?
C2 Fe02 C9 154.2(2) . . ?
C2 Fe02 C10 152.4(2) . . ?
C2 Fe02 C11 111.99(19) . . ?
C3 Fe02 C4 40.7(2) . . ?
C3 Fe02 C5 69.0(2) . . ?
C3 Fe02 C6 70.1(2) . . ?
C3 Fe02 C9 122.9(2) . . ?
C3 Fe02 C10 163.0(2) . . ?
C3 Fe02 C11 146.8(2) . . ?
C4 Fe02 C5 40.4(2) . . ?
C6 Fe02 C4 69.0(2) . . ?
C6 Fe02 C5 41.2(2) . . ?
C6 Fe02 C9 163.6(2) . . ?
C6 Fe02 C10 126.1(2) . . ?
C7 Fe02 C3 108.0(2) . . ?
C7 Fe02 C4 146.8(2) . . ?
C7 Fe02 C5 158.3(2) . . ?
C7 Fe02 C6 117.1(2) . . ?
C7 Fe02 C8 42.6(2) . . ?
C7 Fe02 C9 70.6(2) . . ?
C7 Fe02 C10 70.50(19) . . ?
C7 Fe02 C11 42.98(18) . . ?
C8 Fe02 C3 98.1(2) . . ?
C8 Fe02 C4 117.7(2) . . ?
C8 Fe02 C5 156.9(2) . . ?
C8 Fe02 C6 153.7(2) . . ?
C8 Fe02 C9 41.1(2) . . ?
C8 Fe02 C10 69.04(19) . . ?
C8 Fe02 C11 71.03(19) . . ?
C9 Fe02 C4 113.3(2) . . ?
C9 Fe02 C5 129.9(2) . . ?
C9 Fe02 C10 40.2(2) . . ?
C10 Fe02 C4 134.9(2) . . ?
C10 Fe02 C5 118.8(2) . . ?
C11 Fe02 C4 169.9(2) . . ?
C11 Fe02 C5 130.1(2) . . ?
C11 Fe02 C6 105.5(2) . . ?
C11 Fe02 C9 69.5(2) . . ?
C11 Fe02 C10 41.1(2) . . ?
C1 N2 C2 126.7(4) . . ?
C1 N2 C17 118.1(4) . . ?
C2 N2 C17 114.0(4) . . ?
N2 C2 Fe02 125.1(3) . . ?
C3 C2 Fe02 71.4(3) . . ?
C3 C2 N2 127.0(4) . . ?
C3 C2 C6 108.5(4) . . ?
C6 C2 Fe02 72.3(3) . . ?
C6 C2 N2 124.3(4) . . ?
Fe02 C3 H3 127.6 . . ?
C2 C3 Fe02 66.2(3) . . ?
C2 C3 H3 126.1 . . ?
C4 C3 Fe02 71.6(3) . . ?
C4 C3 C2 107.8(4) . . ?
C4 C3 H3 126.1 . . ?
Fe02 C4 H4 128.3 . . ?
C3 C4 Fe02 67.7(3) . . ?
C3 C4 H4 125.7 . . ?
C3 C4 C5 108.6(5) . . ?
C5 C4 Fe02 69.8(3) . . ?
C5 C4 H4 125.7 . . ?
Fe02 C5 H5 127.6 . . ?
C4 C5 Fe02 69.8(3) . . ?
C4 C5 H5 126.0 . . ?
C4 C5 C6 108.1(5) . . ?
C6 C5 Fe02 68.2(3) . . ?
C6 C5 H5 126.0 . . ?
Fe02 C6 H6 128.8 . . ?
C2 C6 Fe02 65.6(3) . . ?
C2 C6 C5 106.9(4) . . ?
C2 C6 H6 126.5 . . ?
C5 C6 Fe02 70.6(3) . . ?
C5 C6 H6 126.5 . . ?
N1 C7 Fe02 124.0(3) . . ?
N1 C7 C11 123.9(4) . . ?
C8 C7 N1 128.3(4) . . ?
C8 C7 Fe02 70.5(3) . . ?
C8 C7 C11 107.9(4) . . ?
C11 C7 Fe02 71.4(3) . . ?
Fe02 C8 H8 127.5 . . ?
C7 C8 Fe02 66.9(3) . . ?
C7 C8 H8 126.1 . . ?
C9 C8 Fe02 71.1(3) . . ?
C9 C8 C7 107.9(4) . . ?
C9 C8 H8 126.1 . . ?
Fe02 C9 H9 127.6 . . ?
C8 C9 Fe02 67.8(3) . . ?
C8 C9 H9 125.6 . . ?
C10 C9 Fe02 70.5(3) . . ?
C10 C9 C8 108.8(5) . . ?
C10 C9 H9 125.6 . . ?
Fe02 C10 H10 128.7 . . ?
C9 C10 Fe02 69.3(3) . . ?
C9 C10 H10 125.4 . . ?
C9 C10 C11 109.2(4) . . ?
C11 C10 Fe02 68.3(3) . . ?
C11 C10 H10 125.4 . . ?
P1 C11 Fe02 126.5(2) . . ?
C7 C11 P1 123.4(4) . . ?
C7 C11 Fe02 65.6(2) . . ?
C10 C11 P1 130.5(3) . . ?
C10 C11 Fe02 70.6(3) . . ?
C10 C11 C7 106.2(4) . . ?
N1 C12 H12A 107.7 . . ?
N1 C12 H12B 107.7 . . ?
N1 C12 C13 118.6(4) . . ?
H12A C12 H12B 107.1 . . ?
C13 C12 H12A 107.7 . . ?
C13 C12 H12B 107.7 . . ?
C14 C13 C12 113.3(4) . . ?
C14 C13 C15 107.4(4) . . ?
C15 C13 C12 104.2(4) . . ?
C16 C13 C12 111.5(4) . . ?
C16 C13 C14 110.5(4) . . ?
C16 C13 C15 109.7(4) . . ?
C13 C14 H14A 109.5 . . ?
C13 C14 H14B 109.5 . . ?
C13 C14 H14C 109.5 . . ?
H14A C14 H14B 109.5 . . ?
H14A C14 H14C 109.5 . . ?
H14B C14 H14C 109.5 . . ?
C13 C15 H15A 109.5 . . ?
C13 C15 H15B 109.5 . . ?
C13 C15 H15C 109.5 . . ?
H15A C15 H15B 109.5 . . ?
H15A C15 H15C 109.5 . . ?
H15B C15 H15C 109.5 . . ?
C13 C16 H16A 109.5 . . ?
C13 C16 H16B 109.5 . . ?
C13 C16 H16C 109.5 . . ?
H16A C16 H16B 109.5 . . ?
H16A C16 H16C 109.5 . . ?
H16B C16 H16C 109.5 . . ?
N2 C17 H17A 107.6 . . ?
N2 C17 H17B 107.6 . . ?
N2 C17 C18 119.0(4) . . ?
H17A C17 H17B 107.0 . . ?
C18 C17 H17A 107.6 . . ?
C18 C17 H17B 107.6 . . ?
C19 C18 C17 113.9(4) . . ?
C19 C18 C20 108.4(4) . . ?
C20 C18 C17 103.8(4) . . ?
C21 C18 C17 110.3(4) . . ?
C21 C18 C19 110.3(4) . . ?
C21 C18 C20 109.9(4) . . ?
C18 C19 H19A 109.5 . . ?
C18 C19 H19B 109.5 . . ?
C18 C19 H19C 109.5 . . ?
H19A C19 H19B 109.5 . . ?
H19A C19 H19C 109.5 . . ?
H19B C19 H19C 109.5 . . ?
C18 C20 H20A 109.5 . . ?
C18 C20 H20B 109.5 . . ?
C18 C20 H20C 109.5 . . ?
H20A C20 H20B 109.5 . . ?
H20A C20 H20C 109.5 . . ?
H20B C20 H20C 109.5 . . ?
C18 C21 H21A 109.5 . . ?
C18 C21 H21B 109.5 . . ?
C18 C21 H21C 109.5 . . ?
H21A C21 H21B 109.5 . . ?
H21A C21 H21C 109.5 . . ?
H21B C21 H21C 109.5 . . ?
C23 C22 P1 117.8(4) . . ?
C23 C22 C27 118.4(4) . . ?
C27 C22 P1 123.8(4) . . ?
C22 C23 H23 119.6 . . ?
C22 C23 C24 120.8(5) . . ?
C24 C23 H23 119.6 . . ?
C23 C24 H24 120.0 . . ?
C25 C24 C23 119.9(5) . . ?
C25 C24 H24 120.0 . . ?
C24 C25 H25 120.0 . . ?
C24 C25 C26 120.1(5) . . ?
C26 C25 H25 120.0 . . ?
C25 C26 H26 120.0 . . ?
C25 C26 C27 119.9(5) . . ?
C27 C26 H26 120.0 . . ?
C22 C27 C26 120.8(5) . . ?
C22 C27 H27 119.6 . . ?
C26 C27 H27 119.6 . . ?
C29 C28 P1 117.4(4) . . ?
C29 C28 C33 118.3(5) . . ?
C33 C28 P1 124.1(4) . . ?
C28 C29 H29 119.0 . . ?
C28 C29 C30 122.0(5) . . ?
C30 C29 H29 119.0 . . ?
C29 C30 H30 120.6 . . ?
C31 C30 C29 118.8(6) . . ?
C31 C30 H30 120.6 . . ?
C30 C31 H31 119.9 . . ?
C30 C31 C32 120.1(5) . . ?
C32 C31 H31 119.9 . . ?
C31 C32 H32 119.2 . . ?
C33 C32 C31 121.7(6) . . ?
C33 C32 H32 119.2 . . ?
C28 C33 H33 120.5 . . ?
C32 C33 C28 119.0(5) . . ?
C32 C33 H33 120.5 . . ?
Rh1 C34 H34 114.0 . . ?
C35 C34 Rh1 71.4(3) . . ?
C35 C34 H34 114.0 . . ?
C35 C34 C41 125.4(5) . . ?
C41 C34 Rh1 110.1(3) . . ?
C41 C34 H34 114.0 . . ?
Rh1 C35 H35 113.7 . . ?
C34 C35 Rh1 70.4(3) . . ?
C34 C35 H35 113.7 . . ?
C34 C35 C36 124.7(5) . . ?
C36 C35 Rh1 113.1(3) . . ?
C36 C35 H35 113.7 . . ?
C35 C36 H36A 108.9 . . ?
C35 C36 H36B 108.9 . . ?
C35 C36 C37 113.5(4) . . ?
H36A C36 H36B 107.7 . . ?
C37 C36 H36A 108.9 . . ?
C37 C36 H36B 108.9 . . ?
C36 C37 H37A 109.0 . . ?
C36 C37 H37B 109.0 . . ?
H37A C37 H37B 107.8 . . ?
C38 C37 C36 112.9(4) . . ?
C38 C37 H37A 109.0 . . ?
C38 C37 H37B 109.0 . . ?
Rh1 C38 H38 113.8 . . ?
C37 C38 Rh1 109.2(4) . . ?
C37 C38 H38 113.8 . . ?
C39 C38 Rh1 72.7(3) . . ?
C39 C38 C37 125.8(5) . . ?
C39 C38 H38 113.8 . . ?
Rh1 C39 H39 114.4 . . ?
C38 C39 Rh1 71.1(3) . . ?
C38 C39 H39 114.4 . . ?
C38 C39 C40 123.2(5) . . ?
C40 C39 Rh1 111.7(4) . . ?
C40 C39 H39 114.4 . . ?
C39 C40 H40A 109.2 . . ?
C39 C40 H40B 109.2 . . ?
C39 C40 C41 112.1(5) . . ?
H40A C40 H40B 107.9 . . ?
C41 C40 H40A 109.2 . . ?
C41 C40 H40B 109.2 . . ?
C34 C41 C40 113.1(4) . . ?
C34 C41 H41A 109.0 . . ?
C34 C41 H41B 109.0 . . ?
C40 C41 H41A 109.0 . . ?
C40 C41 H41B 109.0 . . ?
H41A C41 H41B 107.8 . . ?
C42 O1 H1 109.5 . . ?
C43 O2 H2 109.5 . . ?
O1 C42 H42A 109.5 . . ?
O1 C42 H42B 109.5 . . ?
O1 C42 H42C 109.5 . . ?
H42A C42 H42B 109.5 . . ?
H42A C42 H42C 109.5 . . ?
H42B C42 H42C 109.5 . . ?
O2 C43 H43A 109.5 . . ?
O2 C43 H43B 109.5 . . ?
O2 C43 H43C 109.5 . . ?
H43A C43 H43B 109.5 . . ?
H43A C43 H43C 109.5 . . ?
H43B C43 H43C 109.5 . . ?

loop_
_geom_bond_atom_site_label_1
_geom_bond_atom_site_label_2
_geom_bond_distance
_geom_bond_site_symmetry_2
_geom_bond_publ_flag
Rh1 Cl1 2.4045(12) . ?
Rh1 C1 2.075(5) . ?
Rh1 C34 2.120(5) . ?
Rh1 C35 2.132(5) . ?
Rh1 C38 2.184(5) . ?
Rh1 C39 2.205(5) . ?
P1 C11 1.825(5) . ?
P1 C22 1.835(5) . ?
P1 C28 1.842(5) . ?
N1 C1 1.354(6) . ?
N1 C7 1.440(6) . ?
N1 C12 1.489(6) . ?
C1 N2 1.367(6) . ?
Fe02 C2 1.936(5) . ?
Fe02 C3 2.006(5) . ?
Fe02 C4 2.057(5) . ?
Fe02 C5 2.058(5) . ?
Fe02 C6 2.026(5) . ?
Fe02 C7 1.945(5) . ?
Fe02 C8 1.994(5) . ?
Fe02 C9 2.037(5) . ?
Fe02 C10 2.054(5) . ?
Fe02 C11 2.023(4) . ?
N2 C2 1.447(6) . ?
N2 C17 1.474(6) . ?
C2 C3 1.426(7) . ?
C2 C6 1.428(6) . ?
C3 H3 0.9500 . ?
C3 C4 1.413(7) . ?
C4 H4 0.9500 . ?
C4 C5 1.421(8) . ?
C5 H5 0.9500 . ?
C5 C6 1.436(8) . ?
C6 H6 0.9500 . ?
C7 C8 1.432(7) . ?
C7 C11 1.456(6) . ?
C8 H8 0.9500 . ?
C8 C9 1.416(7) . ?
C9 H9 0.9500 . ?
C9 C10 1.405(7) . ?
C10 H10 0.9500 . ?
C10 C11 1.433(7) . ?
C12 H12A 0.9900 . ?
C12 H12B 0.9900 . ?
C12 C13 1.548(6) . ?
C13 C14 1.520(7) . ?
C13 C15 1.545(7) . ?
C13 C16 1.515(7) . ?
C14 H14A 0.9800 . ?
C14 H14B 0.9800 . ?
C14 H14C 0.9800 . ?
C15 H15A 0.9800 . ?
C15 H15B 0.9800 . ?
C15 H15C 0.9800 . ?
C16 H16A 0.9800 . ?
C16 H16B 0.9800 . ?
C16 H16C 0.9800 . ?
C17 H17A 0.9900 . ?
C17 H17B 0.9900 . ?
C17 C18 1.541(6) . ?
C18 C19 1.535(7) . ?
C18 C20 1.536(8) . ?
C18 C21 1.524(7) . ?
C19 H19A 0.9800 . ?
C19 H19B 0.9800 . ?
C19 H19C 0.9800 . ?
C20 H20A 0.9800 . ?
C20 H20B 0.9800 . ?
C20 H20C 0.9800 . ?
C21 H21A 0.9800 . ?
C21 H21B 0.9800 . ?
C21 H21C 0.9800 . ?
C22 C23 1.384(7) . ?
C22 C27 1.390(7) . ?
C23 H23 0.9500 . ?
C23 C24 1.397(7) . ?
C24 H24 0.9500 . ?
C24 C25 1.373(8) . ?
C25 H25 0.9500 . ?
C25 C26 1.379(8) . ?
C26 H26 0.9500 . ?
C26 C27 1.390(7) . ?
C27 H27 0.9500 . ?
C28 C29 1.385(8) . ?
C28 C33 1.419(7) . ?
C29 H29 0.9500 . ?
C29 C30 1.388(8) . ?
C30 H30 0.9500 . ?
C30 C31 1.372(10) . ?
C31 H31 0.9500 . ?
C31 C32 1.390(10) . ?
C32 H32 0.9500 . ?
C32 C33 1.362(8) . ?
C33 H33 0.9500 . ?
C34 H34 1.0000 . ?
C34 C35 1.389(7) . ?
C34 C41 1.522(7) . ?
C35 H35 1.0000 . ?
C35 C36 1.520(7) . ?
C36 H36A 0.9900 . ?
C36 H36B 0.9900 . ?
C36 C37 1.547(8) . ?
C37 H37A 0.9900 . ?
C37 H37B 0.9900 . ?
C37 C38 1.509(8) . ?
C38 H38 1.0000 . ?
C38 C39 1.366(8) . ?
C39 H39 1.0000 . ?
C39 C40 1.514(8) . ?
C40 H40A 0.9900 . ?
C40 H40B 0.9900 . ?
C40 C41 1.543(8) . ?
C41 H41A 0.9900 . ?
C41 H41B 0.9900 . ?
O1 H1 0.8400 . ?
O1 C42 1.391(8) . ?
O2 H2 0.8400 . ?
O2 C43 1.394(8) . ?
C42 H42A 0.9800 . ?
C42 H42B 0.9800 . ?
C42 H42C 0.9800 . ?
C43 H43A 0.9800 . ?
C43 H43B 0.9800 . ?
C43 H43C 0.9800 . ?

loop_
_geom_hbond_atom_site_label_D
_geom_hbond_atom_site_label_H
_geom_hbond_atom_site_label_A
_geom_hbond_distance_DH
_geom_hbond_distance_HA
_geom_hbond_distance_DA
_geom_hbond_angle_DHA
_geom_hbond_site_symmetry_A
O1 H1 O2 0.84 1.93 2.748(6) 166.3 .
